data_4506433
loop_
_publ_author_name
'Bouzaid, Jocelyne'
'Schultz, Madeleine'
'Lao, Zane'
'Bartley, John'
'Bostrom, Thor'
'McMurtrie, John'

_publ_section_title
;
 Supramolecular Selection in Molecular Alloys
;
_journal_issue 8
_journal_name_full 'Crystal Growth &amp; Design'
_journal_page_first 3906
_journal_paper_doi 10.1021/cg300320r
_journal_volume 12
_journal_year 2012
_chemical_formula_moiety '0.5(C36 H24 Ru1 N6), 0.5(C36 H24 N6 Ni1), 2(F6 P1), 0.5(H2 O1)'
_chemical_formula_sum 'C36 H25 F12 N6 Ni0.5 O0.5 P2 Ru0.5'
_chemical_formula_weight 919.45
_chemical_name_systematic
; 
 ? 
;
_space_group_IT_number 9
_symmetry_cell_setting monoclinic
_symmetry_space_group_name_Hall 'C -2yc'
_symmetry_space_group_name_H-M 'C 1 c 1'
_atom_sites_solution_hydrogens geom
_atom_sites_solution_primary direct
_atom_sites_solution_secondary difmap
_audit_creation_method SHELXL-97
_cell_angle_alpha 90.00
_cell_angle_beta 101.619(3)
_cell_angle_gamma 90.00
_cell_formula_units_Z 8
_cell_length_a 37.1678(13)
_cell_length_b 15.7813(5)
_cell_length_c 12.1409(3)
_cell_measurement_reflns_used 14539
_cell_measurement_temperature 173(2)
_cell_measurement_theta_max 32.3189
_cell_measurement_theta_min 2.9181
_cell_volume 6975.4(4)
_computing_cell_refinement
;
CrysAlis RED, Oxford Diffraction Ltd.,
Version 1.171.32.13 (release 29-11-2007 CrysAlis171 .NET)
(compiled Nov 29 2007,17:23:28)
;
_computing_data_collection
;
CrysAlis CCD, Oxford Diffraction Ltd.,
Version 1.171.32.13 (release 29-11-2007 CrysAlis171 .NET)
(compiled Nov 29 2007,17:23:28)
;
_computing_data_reduction
;
CrysAlis RED, Oxford Diffraction Ltd.,
Version 1.171.32.13 (release 29-11-2007 CrysAlis171 .NET)
(compiled Nov 29 2007,17:23:28)
;
_computing_molecular_graphics
;ORTEPIII (Farrugia, 1997)
WINGX-32 (Farrugia, 1999)
;
_computing_publication_material 'enCIFer 1.0 (CCDC, 2003)'
_computing_structure_refinement 'SHELXL-97 (Sheldrick, 1997)'
_computing_structure_solution 'SIR97 (Altomare, et. al. 1997)'
_diffrn_ambient_temperature 173(2)
_diffrn_detector_area_resol_mean 16.0774
_diffrn_measured_fraction_theta_full 0.993
_diffrn_measured_fraction_theta_max 0.922
_diffrn_measurement_device_type 'Oxford Diffraction Gemini'
_diffrn_measurement_method \w
_diffrn_radiation_monochromator graphite
_diffrn_radiation_source 'Enhance (Mo) X-ray Source'
_diffrn_radiation_type MoK\a
_diffrn_radiation_wavelength 0.71073
_diffrn_reflns_av_R_equivalents 0.0431
_diffrn_reflns_av_sigmaI/netI 0.0631
_diffrn_reflns_limit_h_max 53
_diffrn_reflns_limit_h_min -52
_diffrn_reflns_limit_k_max 22
_diffrn_reflns_limit_k_min -23
_diffrn_reflns_limit_l_max 18
_diffrn_reflns_limit_l_min -17
_diffrn_reflns_number 45042
_diffrn_reflns_theta_full 25.00
_diffrn_reflns_theta_max 32.36
_diffrn_reflns_theta_min 2.93
_diffrn_standards_decay_% 0
_diffrn_standards_number 0
_exptl_absorpt_coefficient_mu 0.700
_exptl_absorpt_correction_T_max 1.00000
_exptl_absorpt_correction_T_min 0.88370
_exptl_absorpt_correction_type multi-scan
_exptl_absorpt_process_details
;
CrysAlis RED, Oxford Diffraction Ltd.,
Version 1.171.32.29 (release 10-06-2008 CrysAlis171 .NET)
(compiled Jun 10 2008,16:49:55)
Empirical absorption correction using spherical harmonics,
 implemented in SCALE3 ABSPACK scaling algorithm.
;
_exptl_crystal_colour orange
_exptl_crystal_density_diffrn 1.751
_exptl_crystal_density_method 'not measured'
_exptl_crystal_description prism
_exptl_crystal_F_000 3688
_exptl_crystal_size_max 0.20
_exptl_crystal_size_mid 0.15
_exptl_crystal_size_min 0.14
_refine_diff_density_max 1.120
_refine_diff_density_min -0.644
_refine_diff_density_rms 0.091
_refine_ls_abs_structure_details 'Flack H D (1983), Acta Cryst. A39, 876-881'
_refine_ls_abs_structure_Flack 0.377(12)
_refine_ls_extinction_method none
_refine_ls_goodness_of_fit_ref 1.094
_refine_ls_hydrogen_treatment constr
_refine_ls_matrix_type full
_refine_ls_number_parameters 1030
_refine_ls_number_reflns 19201
_refine_ls_number_restraints 38
_refine_ls_restrained_S_all 1.117
_refine_ls_R_factor_all 0.0621
_refine_ls_R_factor_gt 0.0477
_refine_ls_shift/su_max 0.001
_refine_ls_shift/su_mean 0.000
_refine_ls_structure_factor_coef Fsqd
_refine_ls_weighting_details 'calc w=1/[\s^2^(Fo^2^)+(0.0430P)^2^+2.5000P] where P=(Fo^2^+2Fc^2^)/3'
_refine_ls_weighting_scheme calc
_refine_ls_wR_factor_gt 0.0969
_refine_ls_wR_factor_ref 0.1002
_reflns_number_gt 15444
_reflns_number_total 19201
_reflns_threshold_expression >2sigma(I)
_cod_data_source_file cg300320r_si_004.cif
_cod_data_source_block 3
_cod_original_sg_symbol_H-M Cc
_cod_database_code 4506433

loop_
_symmetry_equiv_pos_as_xyz
'x, y, z'
'x, -y, z+1/2'
'x+1/2, y+1/2, z'
'x+1/2, -y+1/2, z+1/2'

loop_
_atom_site_label
_atom_site_type_symbol
_atom_site_fract_x
_atom_site_fract_y
_atom_site_fract_z
_atom_site_U_iso_or_equiv
_atom_site_adp_type
_atom_site_occupancy
_atom_site_symmetry_multiplicity
_atom_site_calc_flag
_atom_site_refinement_flags
_atom_site_disorder_assembly
_atom_site_disorder_group
Ru1 Ru 0.934676(9) 0.788286(19) 0.34839(2) 0.01980(7) Uani 0.50 1 d P . .
Ni1 Ni 0.934676(9) 0.788286(19) 0.34839(2) 0.01980(7) Uani 0.50 1 d P . .
C1 C 1.20026(10) 0.9209(2) 0.5203(3) 0.0279(8) Uani 1 1 d . . .
C2 C 1.22521(11) 0.8109(3) 0.4346(4) 0.0358(9) Uani 1 1 d . . .
H2 H 1.2284 0.7519 0.4245 0.043 Uiso 1 1 calc R . .
C3 C 1.24167(11) 0.8685(3) 0.3720(4) 0.0438(11) Uani 1 1 d . . .
H3 H 1.2559 0.8485 0.3205 0.053 Uiso 1 1 calc R . .
C4 C 1.23724(11) 0.9535(3) 0.3854(4) 0.0460(12) Uani 1 1 d . . .
H4 H 1.2487 0.9929 0.3443 0.055 Uiso 1 1 calc R . .
C5 C 1.21605(11) 0.9818(3) 0.4590(4) 0.0364(10) Uani 1 1 d . . .
C6 C 1.20938(13) 1.0692(3) 0.4791(5) 0.0500(13) Uani 1 1 d . . .
H6 H 1.2196 1.1111 0.4384 0.060 Uiso 1 1 calc R . .
C7 C 1.18939(13) 1.0938(3) 0.5524(5) 0.0502(13) Uani 1 1 d . . .
H7 H 1.1859 1.1527 0.5627 0.060 Uiso 1 1 calc R . .
C8 C 1.17283(11) 1.0338(2) 0.6168(4) 0.0377(10) Uani 1 1 d . . .
C9 C 1.15180(12) 1.0539(2) 0.6941(4) 0.0400(10) Uani 1 1 d . . .
H9 H 1.1472 1.1117 0.7084 0.048 Uiso 1 1 calc R . .
C10 C 1.13728(11) 0.9917(3) 0.7511(4) 0.0385(10) Uani 1 1 d . . .
H10 H 1.1231 1.0060 0.8053 0.046 Uiso 1 1 calc R . .
C11 C 1.14378(10) 0.9071(2) 0.7279(3) 0.0284(8) Uani 1 1 d . . .
H11 H 1.1331 0.8640 0.7657 0.034 Uiso 1 1 calc R . .
C12 C 1.17907(10) 0.94681(19) 0.5985(3) 0.0269(7) Uani 1 1 d . . .
C13 C 1.13650(10) 0.6957(2) 0.3956(3) 0.0278(8) Uani 1 1 d . . .
C14 C 1.10757(10) 0.8194(2) 0.4341(3) 0.0303(8) Uani 1 1 d . . .
H14 H 1.1056 0.8655 0.4829 0.036 Uiso 1 1 calc R . .
C15 C 1.08294(11) 0.8142(3) 0.3304(4) 0.0372(10) Uani 1 1 d . . .
H15 H 1.0649 0.8569 0.3092 0.045 Uiso 1 1 calc R . .
C16 C 1.08490(12) 0.7476(3) 0.2596(4) 0.0370(10) Uani 1 1 d . . .
H16 H 1.0681 0.7434 0.1896 0.044 Uiso 1 1 calc R . .
C17 C 1.11214(11) 0.6853(3) 0.2918(3) 0.0348(9) Uani 1 1 d . . .
C18 C 1.11716(13) 0.6130(3) 0.2232(3) 0.0411(10) Uani 1 1 d . . .
H18 H 1.1002 0.6031 0.1546 0.049 Uiso 1 1 calc R . .
C19 C 1.14544(13) 0.5600(3) 0.2554(4) 0.0429(11) Uani 1 1 d . . .
H19 H 1.1483 0.5137 0.2077 0.051 Uiso 1 1 calc R . .
C20 C 1.17160(11) 0.5701(2) 0.3588(3) 0.0343(9) Uani 1 1 d . . .
C21 C 1.20269(13) 0.5192(3) 0.3952(5) 0.0449(11) Uani 1 1 d . . .
H21 H 1.2080 0.4743 0.3489 0.054 Uiso 1 1 calc R . .
C22 C 1.22493(12) 0.5337(3) 0.4952(4) 0.0418(10) Uani 1 1 d . . .
H22 H 1.2457 0.4984 0.5200 0.050 Uiso 1 1 calc R . .
C23 C 1.21749(11) 0.6005(2) 0.5626(4) 0.0364(9) Uani 1 1 d . . .
H23 H 1.2332 0.6092 0.6337 0.044 Uiso 1 1 calc R . .
C24 C 1.16603(10) 0.6377(2) 0.4301(3) 0.0286(8) Uani 1 1 d . . .
C25 C 1.17347(9) 0.69764(19) 0.8238(3) 0.0232(7) Uani 1 1 d . . .
C26 C 1.11781(10) 0.6715(2) 0.7027(3) 0.0267(7) Uani 1 1 d . . .
H26 H 1.1026 0.6741 0.6299 0.032 Uiso 1 1 calc R . .
C27 C 1.10390(11) 0.6353(2) 0.7913(4) 0.0332(8) Uani 1 1 d . . .
H27 H 1.0798 0.6120 0.7773 0.040 Uiso 1 1 calc R . .
C28 C 1.12476(11) 0.6335(2) 0.8968(4) 0.0358(9) Uani 1 1 d . . .
H28 H 1.1150 0.6113 0.9575 0.043 Uiso 1 1 calc R . .
C29 C 1.16088(11) 0.6647(2) 0.9156(3) 0.0300(8) Uani 1 1 d . . .
C30 C 1.18524(12) 0.6627(2) 1.0242(3) 0.0349(9) Uani 1 1 d . . .
H30 H 1.1765 0.6426 1.0878 0.042 Uiso 1 1 calc R . .
C31 C 1.22006(12) 0.6889(3) 1.0358(4) 0.0393(9) Uani 1 1 d . . .
H31 H 1.2358 0.6864 1.1079 0.047 Uiso 1 1 calc R . .
C32 C 1.23432(11) 0.7207(2) 0.9418(3) 0.0310(8) Uani 1 1 d . . .
C33 C 1.27052(12) 0.7500(3) 0.9488(4) 0.0414(10) Uani 1 1 d . . .
H33 H 1.2878 0.7467 1.0178 0.050 Uiso 1 1 calc R . .
C34 C 1.28044(11) 0.7828(3) 0.8563(4) 0.0440(11) Uani 1 1 d . . .
H34 H 1.3048 0.8031 0.8606 0.053 Uiso 1 1 calc R . .
C35 C 1.25496(10) 0.7871(3) 0.7541(4) 0.0344(8) Uani 1 1 d . . .
H35 H 1.2624 0.8106 0.6903 0.041 Uiso 1 1 calc R . .
C36 C 1.21047(9) 0.7262(2) 0.8362(3) 0.0234(7) Uani 1 1 d . . .
Ru2 Ru 1.177271(9) 0.764540(19) 0.60454(2) 0.02032(7) Uani 0.50 1 d P . .
Ni2 Ni 1.177271(9) 0.764540(19) 0.60454(2) 0.02032(7) Uani 0.50 1 d P . .
C37 C 0.94049(9) 0.9700(2) 0.3236(3) 0.0255(7) Uani 1 1 d . . .
C38 C 0.97137(10) 0.9059(2) 0.1997(3) 0.0287(8) Uani 1 1 d . . .
H38 H 0.9785 0.8562 0.1655 0.034 Uiso 1 1 calc R . .
C39 C 0.98202(11) 0.9853(3) 0.1644(4) 0.0377(9) Uani 1 1 d . . .
H39 H 0.9970 0.9886 0.1098 0.045 Uiso 1 1 calc R . .
C40 C 0.97087(11) 1.0565(3) 0.2083(4) 0.0394(10) Uani 1 1 d . . .
H40 H 0.9776 1.1104 0.1839 0.047 Uiso 1 1 calc R . .
C41 C 0.94952(10) 1.0506(2) 0.2894(4) 0.0314(8) Uani 1 1 d . . .
C42 C 0.93600(13) 1.1231(2) 0.3416(5) 0.0423(10) Uani 1 1 d . . .
H42 H 0.9423 1.1785 0.3214 0.051 Uiso 1 1 calc R . .
C43 C 0.91508(13) 1.1137(3) 0.4166(4) 0.0437(11) Uani 1 1 d . . .
H43 H 0.9057 1.1629 0.4462 0.052 Uiso 1 1 calc R . .
C44 C 0.90586(10) 1.0322(3) 0.4554(4) 0.0336(9) Uani 1 1 d . . .
C45 C 0.88423(12) 1.0175(3) 0.5339(4) 0.0437(11) Uani 1 1 d . . .
H45 H 0.8741 1.0641 0.5667 0.052 Uiso 1 1 calc R . .
C46 C 0.87729(11) 0.9384(3) 0.5644(4) 0.0392(10) Uani 1 1 d . . .
H46 H 0.8622 0.9293 0.6179 0.047 Uiso 1 1 calc R . .
C47 C 0.89248(10) 0.8685(3) 0.5167(3) 0.0351(9) Uani 1 1 d . . .
H47 H 0.8883 0.8128 0.5408 0.042 Uiso 1 1 calc R . .
C48 C 0.91933(9) 0.9601(2) 0.4086(3) 0.0244(7) Uani 1 1 d . . .
C49 C 0.94751(10) 0.6731(2) 0.5370(3) 0.0260(7) Uani 1 1 d . . .
C50 C 0.89299(11) 0.6347(3) 0.4187(4) 0.0355(9) Uani 1 1 d . . .
H50 H 0.8756 0.6424 0.3506 0.043 Uiso 1 1 calc R . .
C51 C 0.88708(13) 0.5712(3) 0.4911(5) 0.0454(12) Uani 1 1 d . . .
H51 H 0.8661 0.5358 0.4727 0.054 Uiso 1 1 calc R . .
C52 C 0.91227(12) 0.5598(3) 0.5913(4) 0.0406(10) Uani 1 1 d . . .
H52 H 0.9083 0.5173 0.6428 0.049 Uiso 1 1 calc R . .
C53 C 0.94325(11) 0.6107(3) 0.6160(3) 0.0351(9) Uani 1 1 d . . .
C54 C 0.97057(12) 0.6049(3) 0.7189(3) 0.0389(10) Uani 1 1 d . . .
H54 H 0.9681 0.5631 0.7731 0.047 Uiso 1 1 calc R . .
C55 C 0.99921(12) 0.6576(3) 0.7386(3) 0.0376(10) Uani 1 1 d . . .
H55 H 1.0165 0.6534 0.8076 0.045 Uiso 1 1 calc R . .
C56 C 1.00460(11) 0.7202(2) 0.6585(3) 0.0282(8) Uani 1 1 d . . .
C57 C 1.03443(11) 0.7763(3) 0.6743(4) 0.0312(9) Uani 1 1 d . . .
H57 H 1.0524 0.7746 0.7420 0.037 Uiso 1 1 calc R . .
C58 C 1.03758(10) 0.8336(3) 0.5916(4) 0.0336(9) Uani 1 1 d . . .
H58 H 1.0579 0.8714 0.6006 0.040 Uiso 1 1 calc R . .
C59 C 1.01028(9) 0.8353(2) 0.4940(3) 0.0280(8) Uani 1 1 d . . .
H59 H 1.0126 0.8751 0.4371 0.034 Uiso 1 1 calc R . .
C60 C 0.97858(10) 0.7267(2) 0.5577(3) 0.0247(7) Uani 1 1 d . . .
C61 C 0.92561(9) 0.69705(19) 0.1376(3) 0.0223(6) Uani 1 1 d . . .
C62 C 0.98455(10) 0.6731(2) 0.2388(3) 0.0268(7) Uani 1 1 d . . .
H62 H 1.0029 0.6802 0.3051 0.032 Uiso 1 1 calc R . .
C63 C 0.99274(12) 0.6243(3) 0.1501(4) 0.0386(9) Uani 1 1 d . . .
H63 H 1.0163 0.5994 0.1565 0.046 Uiso 1 1 calc R . .
C64 C 0.96690(12) 0.6130(3) 0.0560(4) 0.0395(9) Uani 1 1 d . . .
H64 H 0.9724 0.5803 -0.0041 0.047 Uiso 1 1 calc R . .
C65 C 0.93193(11) 0.6494(2) 0.0464(3) 0.0320(8) Uani 1 1 d . . .
C66 C 0.90258(13) 0.6395(3) -0.0492(4) 0.0405(10) Uani 1 1 d . . .
H66 H 0.9066 0.6081 -0.1125 0.049 Uiso 1 1 calc R . .
C67 C 0.86897(12) 0.6745(3) -0.0506(4) 0.0396(10) Uani 1 1 d . . .
H67 H 0.8497 0.6659 -0.1141 0.048 Uiso 1 1 calc R . .
C68 C 0.86223(11) 0.7240(2) 0.0416(3) 0.0285(8) Uani 1 1 d . . .
C69 C 0.82859(11) 0.7652(3) 0.0432(4) 0.0344(9) Uani 1 1 d . . .
H69 H 0.8085 0.7601 -0.0188 0.041 Uiso 1 1 calc R . .
C70 C 0.82526(10) 0.8116(3) 0.1332(4) 0.0362(9) Uani 1 1 d . . .
H70 H 0.8027 0.8392 0.1350 0.043 Uiso 1 1 calc R . .
C71 C 0.85471(9) 0.8198(2) 0.2241(3) 0.0288(8) Uani 1 1 d . . .
H71 H 0.8517 0.8532 0.2867 0.035 Uiso 1 1 calc R . .
C72 C 0.89064(9) 0.7354(2) 0.1354(3) 0.0224(7) Uani 1 1 d . . .
N1 N 1.20530(8) 0.8365(2) 0.5075(3) 0.0287(7) Uani 1 1 d . . .
N2 N 1.16457(8) 0.88428(18) 0.6542(3) 0.0247(6) Uani 1 1 d . . .
N3 N 1.13377(9) 0.76125(19) 0.4663(3) 0.0243(7) Uani 1 1 d . . .
N4 N 1.18900(8) 0.65269(19) 0.5304(3) 0.0267(6) Uani 1 1 d . . .
N5 N 1.15205(8) 0.70263(17) 0.7182(3) 0.0220(6) Uani 1 1 d . . .
N6 N 1.22025(9) 0.75882(18) 0.7434(3) 0.0241(7) Uani 1 1 d . . .
N7 N 0.95175(8) 0.89783(18) 0.2788(3) 0.0227(6) Uani 1 1 d . . .
N8 N 0.91250(8) 0.8796(2) 0.4389(3) 0.0257(6) Uani 1 1 d . . .
N9 N 0.92268(8) 0.68653(19) 0.4410(3) 0.0257(6) Uani 1 1 d . . .
N10 N 0.98130(9) 0.78450(17) 0.4763(3) 0.0228(7) Uani 1 1 d . . .
N11 N 0.95226(8) 0.70947(17) 0.2330(3) 0.0228(6) Uani 1 1 d . . .
N12 N 0.88691(8) 0.78214(17) 0.2260(3) 0.0215(6) Uani 1 1 d . . .
P1A P 1.31421(13) 0.9969(3) 0.6963(4) 0.0397(9) Uani 0.55 1 d PD A 1
F1A F 1.30799(19) 1.0959(4) 0.7110(6) 0.0809(7) Uiso 0.55 1 d PD A 1
F3A F 1.32373(18) 0.9031(4) 0.7042(6) 0.0809(7) Uiso 0.55 1 d PD A 1
F2A F 1.27092(16) 0.9873(4) 0.6746(7) 0.0809(7) Uiso 0.55 1 d PD A 1
F4A F 1.35624(16) 1.0221(4) 0.7276(6) 0.0809(7) Uiso 0.55 1 d PD A 1
F5A F 1.3135(2) 1.0061(4) 0.5677(5) 0.0809(7) Uiso 0.55 1 d PD A 1
F6A F 1.31414(19) 1.0006(4) 0.8277(5) 0.0809(7) Uiso 0.55 1 d PD A 1
P1B P 1.31278(18) 1.0064(4) 0.6830(6) 0.0572(19) Uani 0.45 1 d PD B 2
F1B F 1.2895(2) 1.0911(5) 0.6974(7) 0.0809(7) Uiso 0.45 1 d PD B 2
F3B F 1.3432(2) 0.9418(5) 0.6665(7) 0.0809(7) Uiso 0.45 1 d PD B 2
F2B F 1.2761(2) 0.9572(5) 0.6613(8) 0.0809(7) Uiso 0.45 1 d PD B 2
F4B F 1.3471(2) 1.0681(5) 0.7199(7) 0.0809(7) Uiso 0.45 1 d PD B 2
F5B F 1.3088(2) 1.0408(5) 0.5577(6) 0.0809(7) Uiso 0.45 1 d PD B 2
F6B F 1.3157(2) 0.9660(5) 0.8076(6) 0.0809(7) Uiso 0.45 1 d PD B 2
P2 P 1.06225(3) 1.08710(7) 0.46034(10) 0.0394(3) Uani 1 1 d . . .
F7 F 1.06279(11) 1.0767(3) 0.3312(3) 0.0916(13) Uani 1 1 d . . .
F8 F 1.02837(10) 1.0260(2) 0.4473(3) 0.0782(11) Uani 1 1 d . . .
F9 F 1.06141(11) 1.0962(3) 0.5889(3) 0.0856(11) Uani 1 1 d . . .
F10 F 1.09576(11) 1.1481(3) 0.4785(6) 0.130(2) Uani 1 1 d . . .
F11 F 1.03515(10) 1.1646(2) 0.4317(3) 0.0814(11) Uani 1 1 d . . .
F12 F 1.08925(10) 1.0089(2) 0.4886(3) 0.0756(10) Uani 1 1 d . . .
P3 P 1.05036(2) 0.53754(6) 0.47085(8) 0.02382(18) Uani 1 1 d . . .
F13 F 1.04694(7) 0.54173(15) 0.60006(19) 0.0411(6) Uani 1 1 d . . .
F14 F 1.05175(6) 0.63882(13) 0.4679(2) 0.0344(5) Uani 1 1 d . . .
F15 F 1.05370(7) 0.53368(16) 0.3432(2) 0.0408(5) Uani 1 1 d . . .
F16 F 1.04910(7) 0.43557(13) 0.4742(2) 0.0382(5) Uani 1 1 d . . .
F17 F 1.00655(6) 0.54042(15) 0.4337(2) 0.0396(6) Uani 1 1 d . . .
F18 F 1.09421(6) 0.53443(14) 0.5092(2) 0.0361(5) Uani 1 1 d . . .
P4 P 0.79803(3) 1.07298(8) 0.28544(10) 0.0395(2) Uani 1 1 d . . .
F19 F 0.79403(8) 1.0931(2) 0.1543(2) 0.0620(8) Uani 1 1 d . . .
F20 F 0.76691(11) 1.0051(3) 0.2566(3) 0.1026(16) Uani 1 1 d . . .
F21 F 0.80252(8) 1.0545(2) 0.4139(2) 0.0547(7) Uani 1 1 d . . .
F22 F 0.82955(8) 1.1426(2) 0.3123(3) 0.0654(8) Uani 1 1 d . . .
F23 F 0.82963(9) 1.0053(2) 0.2759(3) 0.0690(9) Uani 1 1 d . . .
F24 F 0.76836(9) 1.1437(3) 0.2958(3) 0.0805(11) Uani 1 1 d . . .
O1 O 0.85392(14) 1.2641(3) 0.1502(5) 0.0897(14) Uani 1 1 d . . .

loop_
_atom_site_aniso_label
_atom_site_aniso_U_11
_atom_site_aniso_U_22
_atom_site_aniso_U_33
_atom_site_aniso_U_23
_atom_site_aniso_U_13
_atom_site_aniso_U_12
Ru1 0.01987(15) 0.02195(14) 0.01782(15) 0.00089(13) 0.00434(12) 0.00282(13)
Ni1 0.01987(15) 0.02195(14) 0.01782(15) 0.00089(13) 0.00434(12) 0.00282(13)
C1 0.0222(17) 0.0348(19) 0.0233(18) 0.0086(15) -0.0037(14) -0.0061(14)
C2 0.033(2) 0.042(2) 0.033(2) 0.0029(17) 0.0100(17) -0.0014(16)
C3 0.031(2) 0.069(3) 0.034(2) 0.013(2) 0.0123(18) -0.0083(19)
C4 0.026(2) 0.070(3) 0.042(3) 0.027(2) 0.0072(19) -0.0088(19)
C5 0.0244(19) 0.040(2) 0.041(2) 0.0148(18) -0.0020(17) -0.0107(16)
C6 0.045(3) 0.041(3) 0.060(3) 0.023(2) 0.000(2) -0.013(2)
C7 0.049(3) 0.0182(18) 0.079(4) 0.014(2) 0.002(3) -0.0030(17)
C8 0.030(2) 0.0265(18) 0.051(3) 0.0066(18) -0.0065(19) -0.0058(15)
C9 0.037(2) 0.0189(17) 0.059(3) -0.0042(17) -0.002(2) -0.0003(15)
C10 0.031(2) 0.039(2) 0.043(3) -0.0118(19) 0.0016(19) 0.0056(17)
C11 0.0257(18) 0.0269(17) 0.030(2) -0.0024(14) -0.0004(15) -0.0007(14)
C12 0.0193(14) 0.0255(15) 0.0330(19) 0.0063(16) -0.0015(13) -0.0019(14)
C13 0.0303(19) 0.0339(19) 0.0212(18) 0.0015(14) 0.0103(15) -0.0113(15)
C14 0.0264(18) 0.0338(19) 0.030(2) 0.0046(15) 0.0049(15) -0.0011(14)
C15 0.0242(19) 0.053(3) 0.031(2) 0.0175(19) -0.0016(17) -0.0009(17)
C16 0.033(2) 0.054(3) 0.022(2) 0.0106(18) -0.0002(17) -0.0135(19)
C17 0.033(2) 0.047(2) 0.0230(19) 0.0061(17) 0.0044(16) -0.0152(18)
C18 0.052(3) 0.052(2) 0.0203(18) -0.0037(17) 0.0089(18) -0.025(2)
C19 0.056(3) 0.044(2) 0.036(2) -0.0098(19) 0.024(2) -0.022(2)
C20 0.042(2) 0.0303(19) 0.034(2) -0.0063(15) 0.0165(18) -0.0145(16)
C21 0.048(3) 0.030(2) 0.063(3) -0.0067(19) 0.027(2) -0.0044(17)
C22 0.035(2) 0.031(2) 0.064(3) 0.0001(19) 0.020(2) 0.0007(16)
C23 0.030(2) 0.0299(19) 0.050(3) 0.0003(17) 0.0105(19) -0.0008(15)
C24 0.0295(18) 0.0283(17) 0.0297(19) -0.0012(14) 0.0103(15) -0.0084(14)
C25 0.0260(16) 0.0155(15) 0.0256(17) 0.0014(12) -0.0004(14) -0.0001(11)
C26 0.0262(17) 0.0212(16) 0.033(2) 0.0007(13) 0.0071(15) -0.0047(12)
C27 0.034(2) 0.0263(18) 0.041(2) 0.0005(15) 0.0113(17) -0.0010(14)
C28 0.046(2) 0.0278(18) 0.040(2) 0.0045(15) 0.0221(19) -0.0045(15)
C29 0.044(2) 0.0215(16) 0.0249(18) 0.0003(13) 0.0070(16) 0.0030(14)
C30 0.051(2) 0.0308(19) 0.0227(18) 0.0059(14) 0.0065(17) 0.0016(16)
C31 0.048(2) 0.037(2) 0.028(2) 0.0002(16) -0.0055(18) 0.0099(18)
C32 0.0328(19) 0.0231(17) 0.033(2) -0.0015(14) -0.0023(16) 0.0058(14)
C33 0.030(2) 0.046(2) 0.042(3) -0.0044(19) -0.0102(19) 0.0043(18)
C34 0.0181(18) 0.057(3) 0.054(3) -0.008(2) -0.0008(19) 0.0002(17)
C35 0.0250(18) 0.035(2) 0.042(2) 0.0009(17) 0.0054(16) -0.0025(15)
C36 0.0236(17) 0.0193(15) 0.0268(18) -0.0012(12) 0.0041(14) -0.0009(12)
Ru2 0.01814(14) 0.02263(14) 0.02009(16) 0.00149(14) 0.00359(12) -0.00207(13)
Ni2 0.01814(14) 0.02263(14) 0.02009(16) 0.00149(14) 0.00359(12) -0.00207(13)
C37 0.0198(16) 0.0252(17) 0.0290(19) -0.0038(13) -0.0008(14) 0.0056(12)
C38 0.0263(18) 0.0334(19) 0.0261(19) 0.0056(15) 0.0044(15) 0.0004(14)
C39 0.031(2) 0.045(2) 0.038(2) 0.0093(18) 0.0080(18) -0.0089(17)
C40 0.037(2) 0.033(2) 0.046(3) 0.0102(18) 0.0007(19) -0.0092(16)
C41 0.0292(19) 0.0238(17) 0.037(2) 0.0008(15) -0.0045(16) 0.0007(14)
C42 0.044(2) 0.0210(16) 0.057(3) -0.0013(19) -0.003(2) 0.0013(18)
C43 0.048(3) 0.025(2) 0.050(3) -0.0107(18) -0.009(2) 0.0053(17)
C44 0.0244(18) 0.037(2) 0.034(2) -0.0116(17) -0.0067(16) 0.0056(15)
C45 0.030(2) 0.063(3) 0.035(2) -0.017(2) -0.0011(18) 0.017(2)
C46 0.027(2) 0.062(3) 0.030(2) -0.0082(19) 0.0110(17) 0.0061(18)
C47 0.0291(19) 0.051(2) 0.027(2) -0.0011(17) 0.0083(16) 0.0019(17)
C48 0.0180(15) 0.0230(16) 0.0296(19) -0.0013(13) -0.0016(14) 0.0022(12)
C49 0.0318(19) 0.0286(17) 0.0208(17) 0.0031(13) 0.0128(14) 0.0041(14)
C50 0.032(2) 0.034(2) 0.040(2) 0.0038(17) 0.0066(18) -0.0021(16)
C51 0.036(2) 0.042(2) 0.061(3) 0.012(2) 0.016(2) -0.0052(18)
C52 0.045(2) 0.039(2) 0.044(2) 0.0193(18) 0.021(2) 0.0046(17)
C53 0.038(2) 0.040(2) 0.030(2) 0.0117(16) 0.0148(17) 0.0098(16)
C54 0.044(2) 0.049(2) 0.026(2) 0.0144(18) 0.0143(18) 0.0164(19)
C55 0.043(2) 0.053(3) 0.0168(18) 0.0064(16) 0.0066(17) 0.0174(19)
C56 0.0312(19) 0.0325(19) 0.0193(18) -0.0003(14) 0.0013(15) 0.0155(15)
C57 0.0263(19) 0.040(2) 0.0256(19) -0.0085(16) 0.0018(15) 0.0110(15)
C58 0.0204(17) 0.039(2) 0.039(2) -0.0101(17) 0.0015(16) 0.0045(15)
C59 0.0255(17) 0.0296(18) 0.0288(19) -0.0058(14) 0.0056(15) 0.0018(13)
C60 0.0260(17) 0.0283(18) 0.0196(17) -0.0034(13) 0.0036(14) 0.0073(13)
C61 0.0289(17) 0.0182(15) 0.0189(16) 0.0007(11) 0.0029(13) -0.0015(12)
C62 0.0237(17) 0.0290(17) 0.0258(18) -0.0007(14) 0.0006(14) 0.0075(13)
C63 0.038(2) 0.037(2) 0.042(2) -0.0031(17) 0.0130(18) 0.0129(16)
C64 0.047(2) 0.039(2) 0.033(2) -0.0089(17) 0.0114(19) 0.0107(17)
C65 0.038(2) 0.0258(17) 0.0305(19) -0.0015(14) 0.0018(16) 0.0038(14)
C66 0.056(3) 0.040(2) 0.023(2) -0.0061(17) 0.0032(19) -0.0028(19)
C67 0.043(2) 0.038(2) 0.032(2) -0.0009(17) -0.0068(19) -0.0059(18)
C68 0.0283(18) 0.0248(18) 0.029(2) 0.0033(14) -0.0027(16) -0.0060(14)
C69 0.0219(18) 0.040(2) 0.036(2) 0.0112(18) -0.0063(17) -0.0086(15)
C70 0.0184(17) 0.042(2) 0.048(3) 0.0131(19) 0.0050(17) 0.0057(15)
C71 0.0212(16) 0.0364(19) 0.0289(19) 0.0079(15) 0.0052(14) 0.0042(14)
C72 0.0221(16) 0.0220(15) 0.0225(17) 0.0037(13) 0.0032(13) -0.0037(13)
N1 0.0238(15) 0.0348(17) 0.0275(16) 0.0054(13) 0.0048(13) -0.0057(12)
N2 0.0232(14) 0.0238(14) 0.0255(16) 0.0012(12) 0.0012(12) -0.0028(11)
N3 0.0200(15) 0.0300(16) 0.0218(16) 0.0052(12) 0.0014(13) -0.0008(11)
N4 0.0258(15) 0.0261(15) 0.0284(16) 0.0004(12) 0.0063(13) -0.0011(11)
N5 0.0256(14) 0.0175(13) 0.0227(15) 0.0031(11) 0.0043(12) 0.0003(10)
N6 0.0222(15) 0.0227(14) 0.0279(17) -0.0010(12) 0.0064(13) -0.0035(11)
N7 0.0207(14) 0.0226(14) 0.0249(15) 0.0005(11) 0.0049(12) 0.0022(11)
N8 0.0206(14) 0.0364(17) 0.0209(15) -0.0018(12) 0.0059(12) 0.0023(12)
N9 0.0253(15) 0.0275(15) 0.0241(15) 0.0017(12) 0.0043(12) -0.0007(12)
N10 0.0248(16) 0.0228(14) 0.0219(16) -0.0030(11) 0.0069(13) 0.0022(11)
N11 0.0258(14) 0.0198(13) 0.0226(15) 0.0016(11) 0.0047(12) 0.0035(11)
N12 0.0194(14) 0.0229(14) 0.0227(15) 0.0076(11) 0.0051(12) 0.0026(10)
P1A 0.0349(7) 0.0472(17) 0.037(2) -0.0119(16) 0.0067(15) -0.0114(15)
P1B 0.0349(7) 0.093(5) 0.043(3) 0.022(3) 0.008(2) 0.005(2)
P2 0.0387(6) 0.0311(5) 0.0447(7) 0.0075(5) -0.0002(5) 0.0008(4)
F7 0.101(3) 0.122(3) 0.059(2) 0.033(2) 0.034(2) 0.059(2)
F8 0.076(2) 0.079(2) 0.069(2) -0.0058(18) -0.0103(18) -0.0356(18)
F9 0.103(3) 0.100(3) 0.044(2) -0.0256(18) -0.0062(19) 0.011(2)
F10 0.070(2) 0.070(3) 0.245(7) 0.013(3) 0.023(3) -0.028(2)
F11 0.082(2) 0.073(2) 0.094(3) 0.0235(19) 0.030(2) 0.0411(18)
F12 0.089(2) 0.0556(18) 0.071(2) 0.0112(16) -0.0114(19) 0.0304(17)
P3 0.0258(5) 0.0241(4) 0.0215(4) -0.0009(3) 0.0045(4) 0.0007(3)
F13 0.0615(16) 0.0422(13) 0.0223(12) -0.0008(9) 0.0150(11) 0.0042(11)
F14 0.0361(12) 0.0237(11) 0.0421(13) 0.0044(9) 0.0048(10) -0.0002(8)
F15 0.0481(14) 0.0500(14) 0.0268(12) -0.0037(10) 0.0135(11) -0.0014(11)
F16 0.0450(15) 0.0198(10) 0.0474(14) 0.0003(10) 0.0039(11) -0.0015(9)
F17 0.0242(11) 0.0435(13) 0.0497(15) 0.0036(11) 0.0044(10) -0.0014(9)
F18 0.0251(11) 0.0314(11) 0.0480(15) -0.0066(10) -0.0015(10) 0.0034(8)
P4 0.0315(5) 0.0550(7) 0.0314(6) -0.0006(5) 0.0048(5) 0.0019(5)
F19 0.0480(16) 0.106(2) 0.0327(15) 0.0067(15) 0.0090(12) 0.0087(15)
F20 0.094(3) 0.161(4) 0.058(2) -0.033(2) 0.027(2) -0.084(3)
F21 0.0500(16) 0.0757(19) 0.0378(15) 0.0045(13) 0.0070(12) 0.0014(13)
F22 0.0658(19) 0.0664(19) 0.065(2) -0.0078(15) 0.0156(16) -0.0226(15)
F23 0.079(2) 0.075(2) 0.0552(19) 0.0000(16) 0.0191(17) 0.0305(17)
F24 0.067(2) 0.118(3) 0.058(2) 0.0028(19) 0.0158(16) 0.052(2)
O1 0.110(4) 0.077(3) 0.093(4) -0.012(3) 0.047(3) 0.005(3)

loop_
_atom_type_symbol
_atom_type_description
_atom_type_scat_dispersion_real
_atom_type_scat_dispersion_imag
_atom_type_scat_source
C C 0.0033 0.0016 'International Tables Vol C Tables 4.2.6.8 and 6.1.1.4'
H H 0.0000 0.0000 'International Tables Vol C Tables 4.2.6.8 and 6.1.1.4'
N N 0.0061 0.0033 'International Tables Vol C Tables 4.2.6.8 and 6.1.1.4'
F F 0.0171 0.0103 'International Tables Vol C Tables 4.2.6.8 and 6.1.1.4'
P P 0.1023 0.0942 'International Tables Vol C Tables 4.2.6.8 and 6.1.1.4'
Ni Ni 0.3393 1.1124 'International Tables Vol C Tables 4.2.6.8 and 6.1.1.4'
Ru Ru -1.2594 0.8363 'International Tables Vol C Tables 4.2.6.8 and 6.1.1.4'
O O 0.0106 0.0060 'International Tables Vol C Tables 4.2.6.8 and 6.1.1.4'

loop_
_geom_angle_atom_site_label_1
_geom_angle_atom_site_label_2
_geom_angle_atom_site_label_3
_geom_angle
N9 Ru1 N12 96.11(11)
N9 Ru1 N11 91.94(12)
N12 Ru1 N11 80.14(12)
N9 Ru1 N7 170.91(12)
N12 Ru1 N7 92.01(11)
N11 Ru1 N7 93.48(11)
N9 Ru1 N8 95.71(13)
N12 Ru1 N8 92.16(12)
N11 Ru1 N8 169.69(12)
N7 Ru1 N8 79.86(12)
N9 Ru1 N10 79.03(12)
N12 Ru1 N10 175.07(11)
N11 Ru1 N10 99.12(12)
N7 Ru1 N10 92.89(12)
N8 Ru1 N10 89.14(12)
N1 C1 C12 118.0(3)
N1 C1 C5 121.7(4)
C12 C1 C5 120.3(4)
N1 C2 C3 121.8(4)
N1 C2 H2 119.1
C3 C2 H2 119.1
C4 C3 C2 119.8(4)
C4 C3 H3 120.1
C2 C3 H3 120.1
C3 C4 C5 119.6(4)
C3 C4 H4 120.2
C5 C4 H4 120.2
C4 C5 C1 118.2(4)
C4 C5 C6 124.3(4)
C1 C5 C6 117.5(4)
C7 C6 C5 122.4(4)
C7 C6 H6 118.8
C5 C6 H6 118.8
C6 C7 C8 121.9(4)
C6 C7 H7 119.1
C8 C7 H7 119.1
C9 C8 C12 117.7(4)
C9 C8 C7 125.6(4)
C12 C8 C7 116.8(4)
C10 C9 C8 121.0(4)
C10 C9 H9 119.5
C8 C9 H9 119.5
C9 C10 C11 118.7(4)
C9 C10 H10 120.6
C11 C10 H10 120.6
N2 C11 C10 122.5(4)
N2 C11 H11 118.8
C10 C11 H11 118.8
N2 C12 C1 116.9(3)
N2 C12 C8 121.9(4)
C1 C12 C8 121.2(4)
N3 C13 C17 122.5(4)
N3 C13 C24 116.9(3)
C17 C13 C24 120.5(4)
N3 C14 C15 121.8(4)
N3 C14 H14 119.1
C15 C14 H14 119.1
C16 C15 C14 120.1(4)
C16 C15 H15 119.9
C14 C15 H15 119.9
C15 C16 C17 119.2(4)
C15 C16 H16 120.4
C17 C16 H16 120.4
C13 C17 C16 117.7(4)
C13 C17 C18 118.3(4)
C16 C17 C18 124.0(4)
C19 C18 C17 120.7(4)
C19 C18 H18 119.7
C17 C18 H18 119.7
C18 C19 C20 122.7(4)
C18 C19 H19 118.7
C20 C19 H19 118.7
C21 C20 C24 116.8(4)
C21 C20 C19 125.6(4)
C24 C20 C19 117.6(4)
C22 C21 C20 120.3(4)
C22 C21 H21 119.8
C20 C21 H21 119.8
C21 C22 C23 119.9(4)
C21 C22 H22 120.0
C23 C22 H22 120.0
N4 C23 C22 122.2(4)
N4 C23 H23 118.9
C22 C23 H23 118.9
N4 C24 C20 122.5(3)
N4 C24 C13 117.3(3)
C20 C24 C13 120.2(4)
N5 C25 C29 123.0(3)
N5 C25 C36 116.6(3)
C29 C25 C36 120.4(3)
N5 C26 C27 121.8(4)
N5 C26 H26 119.1
C27 C26 H26 119.1
C28 C27 C26 120.2(4)
C28 C27 H27 119.9
C26 C27 H27 119.9
C27 C28 C29 119.4(4)
C27 C28 H28 120.3
C29 C28 H28 120.3
C25 C29 C28 117.7(3)
C25 C29 C30 119.3(4)
C28 C29 C30 123.0(4)
C31 C30 C29 120.4(4)
C31 C30 H30 119.8
C29 C30 H30 119.8
C30 C31 C32 121.7(4)
C30 C31 H31 119.1
C32 C31 H31 119.1
C36 C32 C33 116.9(4)
C36 C32 C31 118.6(4)
C33 C32 C31 124.4(4)
C34 C33 C32 119.5(4)
C34 C33 H33 120.2
C32 C33 H33 120.2
C33 C34 C35 120.2(4)
C33 C34 H34 119.9
C35 C34 H34 119.9
N6 C35 C34 122.2(4)
N6 C35 H35 118.9
C34 C35 H35 118.9
N6 C36 C32 123.8(3)
N6 C36 C25 116.6(3)
C32 C36 C25 119.6(3)
N1 Ru2 N5 172.72(12)
N1 Ru2 N2 80.46(13)
N5 Ru2 N2 94.39(11)
N1 Ru2 N4 92.68(13)
N5 Ru2 N4 92.91(12)
N2 Ru2 N4 171.20(12)
N1 Ru2 N6 95.35(12)
N5 Ru2 N6 79.35(12)
N2 Ru2 N6 89.23(11)
N4 Ru2 N6 96.95(12)
N1 Ru2 N3 87.30(12)
N5 Ru2 N3 98.25(12)
N2 Ru2 N3 94.12(12)
N4 Ru2 N3 79.96(12)
N6 Ru2 N3 176.04(10)
N7 C37 C41 122.0(3)
N7 C37 C48 117.0(3)
C41 C37 C48 120.9(3)
N7 C38 C39 122.5(4)
N7 C38 H38 118.8
C39 C38 H38 118.8
C40 C39 C38 119.8(4)
C40 C39 H39 120.1
C38 C39 H39 120.1
C39 C40 C41 119.4(4)
C39 C40 H40 120.3
C41 C40 H40 120.3
C40 C41 C37 118.5(4)
C40 C41 C42 123.8(4)
C37 C41 C42 117.6(4)
C43 C42 C41 121.2(4)
C43 C42 H42 119.4
C41 C42 H42 119.4
C42 C43 C44 122.7(4)
C42 C43 H43 118.7
C44 C43 H43 118.7
C45 C44 C48 116.4(4)
C45 C44 C43 125.9(4)
C48 C44 C43 117.7(4)
C46 C45 C44 121.1(4)
C46 C45 H45 119.4
C44 C45 H45 119.4
C45 C46 C47 119.8(4)
C45 C46 H46 120.1
C47 C46 H46 120.1
N8 C47 C46 121.0(4)
N8 C47 H47 119.5
C46 C47 H47 119.5
N8 C48 C44 123.0(4)
N8 C48 C37 117.3(3)
C44 C48 C37 119.7(3)
N9 C49 C53 123.2(3)
N9 C49 C60 116.9(3)
C53 C49 C60 119.9(3)
N9 C50 C51 122.6(4)
N9 C50 H50 118.7
C51 C50 H50 118.7
C50 C51 C52 119.1(4)
C50 C51 H51 120.5
C52 C51 H51 120.5
C53 C52 C51 119.9(4)
C53 C52 H52 120.0
C51 C52 H52 120.0
C52 C53 C49 117.4(4)
C52 C53 C54 124.0(4)
C49 C53 C54 118.6(4)
C55 C54 C53 120.8(4)
C55 C54 H54 119.6
C53 C54 H54 119.6
C54 C55 C56 121.7(4)
C54 C55 H55 119.1
C56 C55 H55 119.1
C57 C56 C60 117.4(4)
C57 C56 C55 124.0(4)
C60 C56 C55 118.6(4)
C58 C57 C56 119.8(4)
C58 C57 H57 120.1
C56 C57 H57 120.1
C57 C58 C59 118.6(4)
C57 C58 H58 120.7
C59 C58 H58 120.7
N10 C59 C58 123.7(4)
N10 C59 H59 118.2
C58 C59 H59 118.2
N10 C60 C56 122.9(4)
N10 C60 C49 116.7(3)
C56 C60 C49 120.4(4)
N11 C61 C65 122.4(3)
N11 C61 C72 116.9(3)
C65 C61 C72 120.7(3)
N11 C62 C63 122.1(4)
N11 C62 H62 118.9
C63 C62 H62 118.9
C64 C63 C62 119.6(4)
C64 C63 H63 120.2
C62 C63 H63 120.2
C63 C64 C65 120.4(4)
C63 C64 H64 119.8
C65 C64 H64 119.8
C61 C65 C64 117.0(3)
C61 C65 C66 118.6(4)
C64 C65 C66 124.3(4)
C67 C66 C65 120.8(4)
C67 C66 H66 119.6
C65 C66 H66 119.6
C66 C67 C68 121.2(4)
C66 C67 H67 119.4
C68 C67 H67 119.4
C72 C68 C69 117.0(4)
C72 C68 C67 119.1(4)
C69 C68 C67 123.9(4)
C70 C69 C68 119.3(4)
C70 C69 H69 120.3
C68 C69 H69 120.3
C69 C70 C71 120.6(4)
C69 C70 H70 119.7
C71 C70 H70 119.7
N12 C71 C70 122.1(4)
N12 C71 H71 119.0
C70 C71 H71 119.0
N12 C72 C68 123.2(3)
N12 C72 C61 117.2(3)
C68 C72 C61 119.6(3)
C2 N1 C1 118.9(3)
C2 N1 Ru2 128.8(3)
C1 N1 Ru2 112.2(3)
C11 N2 C12 118.2(3)
C11 N2 Ru2 129.4(2)
C12 N2 Ru2 112.3(2)
C14 N3 C13 118.6(3)
C14 N3 Ru2 128.3(3)
C13 N3 Ru2 112.5(2)
C23 N4 C24 118.1(3)
C23 N4 Ru2 128.6(3)
C24 N4 Ru2 112.9(2)
C26 N5 C25 117.8(3)
C26 N5 Ru2 128.7(2)
C25 N5 Ru2 113.4(2)
C35 N6 C36 117.3(3)
C35 N6 Ru2 129.0(3)
C36 N6 Ru2 113.6(2)
C38 N7 C37 117.8(3)
C38 N7 Ru1 129.2(3)
C37 N7 Ru1 112.9(2)
C47 N8 C48 118.6(3)
C47 N8 Ru1 128.5(3)
C48 N8 Ru1 112.9(2)
C49 N9 C50 117.7(3)
C49 N9 Ru1 114.1(2)
C50 N9 Ru1 128.2(3)
C59 N10 C60 117.6(3)
C59 N10 Ru1 129.1(3)
C60 N10 Ru1 112.8(2)
C62 N11 C61 118.4(3)
C62 N11 Ru1 129.1(3)
C61 N11 Ru1 112.5(2)
C71 N12 C72 117.9(3)
C71 N12 Ru1 128.9(3)
C72 N12 Ru1 113.2(2)
F3A P1A F5A 96.3(4)
F3A P1A F4A 91.3(4)
F5A P1A F4A 91.9(4)
F3A P1A F2A 97.6(4)
F5A P1A F2A 91.8(4)
F4A P1A F2A 169.9(5)
F3A P1A F1A 169.7(5)
F5A P1A F1A 92.7(5)
F4A P1A F1A 83.4(4)
F2A P1A F1A 87.0(4)
F3A P1A F6A 91.1(5)
F5A P1A F6A 172.5(5)
F4A P1A F6A 87.2(4)
F2A P1A F6A 87.9(4)
F1A P1A F6A 79.8(4)
F2B P1B F3B 106.6(6)
F2B P1B F5B 95.7(6)
F3B P1B F5B 91.8(5)
F2B P1B F4B 169.3(6)
F3B P1B F4B 82.9(5)
F5B P1B F4B 88.6(5)
F2B P1B F1B 87.7(5)
F3B P1B F1B 165.1(6)
F5B P1B F1B 82.7(5)
F4B P1B F1B 83.1(5)
F2B P1B F6B 81.5(5)
F3B P1B F6B 87.1(5)
F5B P1B F6B 176.6(7)
F4B P1B F6B 94.5(5)
F1B P1B F6B 99.1(6)
F10 P2 F8 177.6(3)
F10 P2 F9 88.7(3)
F8 P2 F9 88.9(2)
F10 P2 F11 90.5(2)
F8 P2 F11 89.5(2)
F9 P2 F11 90.5(2)
F10 P2 F7 92.0(3)
F8 P2 F7 90.4(2)
F9 P2 F7 179.2(3)
F11 P2 F7 89.8(2)
F10 P2 F12 89.8(2)
F8 P2 F12 90.2(2)
F9 P2 F12 89.7(2)
F11 P2 F12 179.6(3)
F7 P2 F12 90.0(2)
F15 P3 F14 90.41(14)
F15 P3 F17 90.05(14)
F14 P3 F17 90.05(12)
F15 P3 F13 179.84(17)
F14 P3 F13 89.44(14)
F17 P3 F13 89.89(14)
F15 P3 F18 90.42(14)
F14 P3 F18 90.10(12)
F17 P3 F18 179.51(17)
F13 P3 F18 89.64(14)
F15 P3 F16 89.69(14)
F14 P3 F16 179.80(17)
F17 P3 F16 90.12(13)
F13 P3 F16 90.46(14)
F18 P3 F16 89.73(12)
F21 P4 F20 91.24(19)
F21 P4 F24 89.33(18)
F20 P4 F24 90.3(3)
F21 P4 F22 89.89(17)
F20 P4 F22 178.9(2)
F24 P4 F22 89.6(2)
F21 P4 F19 178.9(2)
F20 P4 F19 89.8(2)
F24 P4 F19 90.73(18)
F22 P4 F19 89.06(18)
F21 P4 F23 90.86(17)
F20 P4 F23 92.7(3)
F24 P4 F23 177.0(2)
F22 P4 F23 87.44(19)
F19 P4 F23 89.02(18)

loop_
_geom_bond_atom_site_label_1
_geom_bond_atom_site_label_2
_geom_bond_distance
Ru1 N9 2.060(3)
Ru1 N12 2.075(3)
Ru1 N11 2.075(3)
Ru1 N7 2.078(3)
Ru1 N8 2.080(3)
Ru1 N10 2.081(3)
C1 N1 1.357(5)
C1 C12 1.411(6)
C1 C5 1.413(5)
C2 N1 1.326(5)
C2 C3 1.402(6)
C2 H2 0.9500
C3 C4 1.365(7)
C3 H3 0.9500
C4 C5 1.379(7)
C4 H4 0.9500
C5 C6 1.431(7)
C6 C7 1.327(8)
C6 H6 0.9500
C7 C8 1.443(6)
C7 H7 0.9500
C8 C9 1.375(7)
C8 C12 1.417(5)
C9 C10 1.371(7)
C9 H9 0.9500
C10 C11 1.396(5)
C10 H10 0.9500
C11 N2 1.344(5)
C11 H11 0.9500
C12 N2 1.367(5)
C13 N3 1.361(5)
C13 C17 1.405(5)
C13 C24 1.426(5)
C14 N3 1.338(5)
C14 C15 1.403(6)
C14 H14 0.9500
C15 C16 1.369(7)
C15 H15 0.9500
C16 C17 1.408(6)
C16 H16 0.9500
C17 C18 1.446(6)
C18 C19 1.339(7)
C18 H18 0.9500
C19 C20 1.434(6)
C19 H19 0.9500
C20 C21 1.404(6)
C20 C24 1.415(5)
C21 C22 1.343(7)
C21 H21 0.9500
C22 C23 1.396(6)
C22 H22 0.9500
C23 N4 1.336(5)
C23 H23 0.9500
C24 N4 1.360(5)
C25 N5 1.368(4)
C25 C29 1.393(5)
C25 C36 1.426(5)
C26 N5 1.341(4)
C26 C27 1.405(6)
C26 H26 0.9500
C27 C28 1.358(6)
C27 H27 0.9500
C28 C29 1.405(5)
C28 H28 0.9500
C29 C30 1.442(5)
C30 C31 1.339(6)
C30 H30 0.9500
C31 C32 1.442(6)
C31 H31 0.9500
C32 C36 1.407(5)
C32 C33 1.409(6)
C33 C34 1.353(7)
C33 H33 0.9500
C34 C35 1.403(6)
C34 H34 0.9500
C35 N6 1.346(5)
C35 H35 0.9500
C36 N6 1.353(5)
Ru2 N1 2.064(3)
Ru2 N5 2.064(3)
Ru2 N2 2.067(3)
Ru2 N4 2.067(3)
Ru2 N6 2.078(3)
Ru2 N3 2.083(3)
C37 N7 1.363(4)
C37 C41 1.399(5)
C37 C48 1.426(5)
C38 N7 1.324(5)
C38 C39 1.406(5)
C38 H38 0.9500
C39 C40 1.344(6)
C39 H39 0.9500
C40 C41 1.387(6)
C40 H40 0.9500
C41 C42 1.446(6)
C42 C43 1.320(8)
C42 H42 0.9500
C43 C44 1.434(6)
C43 H43 0.9500
C44 C45 1.385(7)
C44 C48 1.409(5)
C45 C46 1.341(7)
C45 H45 0.9500
C46 C47 1.415(6)
C46 H46 0.9500
C47 N8 1.327(5)
C47 H47 0.9500
C48 N8 1.360(5)
C49 N9 1.349(5)
C49 C53 1.406(5)
C49 C60 1.413(5)
C50 N9 1.356(5)
C50 C51 1.379(6)
C50 H50 0.9500
C51 C52 1.389(7)
C51 H51 0.9500
C52 C53 1.386(6)
C52 H52 0.9500
C53 C54 1.445(6)
C54 C55 1.334(6)
C54 H54 0.9500
C55 C56 1.428(6)
C55 H55 0.9500
C56 C57 1.401(6)
C56 C60 1.403(5)
C57 C58 1.374(6)
C57 H57 0.9500
C58 C59 1.396(5)
C58 H58 0.9500
C59 N10 1.325(5)
C59 H59 0.9500
C60 N10 1.363(5)
C61 N11 1.378(4)
C61 C65 1.397(5)
C61 C72 1.429(5)
C62 N11 1.319(4)
C62 C63 1.406(6)
C62 H62 0.9500
C63 C64 1.348(6)
C63 H63 0.9500
C64 C65 1.404(5)
C64 H64 0.9500
C65 C66 1.432(6)
C66 C67 1.363(6)
C66 H66 0.9500
C67 C68 1.427(6)
C67 H67 0.9500
C68 C72 1.400(5)
C68 C69 1.413(6)
C69 C70 1.342(7)
C69 H69 0.9500
C70 C71 1.395(6)
C70 H70 0.9500
C71 N12 1.332(5)
C71 H71 0.9500
C72 N12 1.355(5)
P1A F3A 1.521(6)
P1A F5A 1.563(7)
P1A F4A 1.582(6)
P1A F2A 1.584(6)
P1A F1A 1.595(6)
P1A F6A 1.597(7)
P1B F2B 1.544(7)
P1B F3B 1.564(7)
P1B F5B 1.594(8)
P1B F4B 1.596(7)
P1B F1B 1.620(7)
P1B F6B 1.625(8)
P2 F10 1.554(4)
P2 F8 1.569(3)
P2 F9 1.575(4)
P2 F11 1.578(3)
P2 F7 1.581(4)
P2 F12 1.584(3)
P3 F15 1.581(3)
P3 F14 1.600(2)
P3 F17 1.601(2)
P3 F13 1.601(2)
P3 F18 1.603(2)
P3 F16 1.611(2)
P4 F21 1.561(3)
P4 F20 1.563(3)
P4 F24 1.591(3)
P4 F22 1.592(3)
P4 F19 1.600(3)
P4 F23 1.609(3)

loop_
_geom_torsion_atom_site_label_1
_geom_torsion_atom_site_label_2
_geom_torsion_atom_site_label_3
_geom_torsion_atom_site_label_4
_geom_torsion
N1 C2 C3 C4 -0.2(6)
C2 C3 C4 C5 -1.1(6)
C3 C4 C5 C1 1.4(6)
C3 C4 C5 C6 -179.6(4)
N1 C1 C5 C4 -0.5(6)
C12 C1 C5 C4 178.5(4)
N1 C1 C5 C6 -179.5(4)
C12 C1 C5 C6 -0.5(6)
C4 C5 C6 C7 -178.6(5)
C1 C5 C6 C7 0.3(7)
C5 C6 C7 C8 -0.3(8)
C6 C7 C8 C9 -180.0(5)
C6 C7 C8 C12 0.3(7)
C12 C8 C9 C10 -0.3(6)
C7 C8 C9 C10 -180.0(4)
C8 C9 C10 C11 -0.9(6)
C9 C10 C11 N2 1.9(6)
N1 C1 C12 N2 -1.2(5)
C5 C1 C12 N2 179.7(3)
N1 C1 C12 C8 179.6(3)
C5 C1 C12 C8 0.5(6)
C9 C8 C12 N2 0.7(6)
C7 C8 C12 N2 -179.6(4)
C9 C8 C12 C1 179.8(4)
C7 C8 C12 C1 -0.4(6)
N3 C14 C15 C16 1.0(6)
C14 C15 C16 C17 -0.7(6)
N3 C13 C17 C16 2.4(5)
C24 C13 C17 C16 -176.3(3)
N3 C13 C17 C18 -179.4(3)
C24 C13 C17 C18 1.9(5)
C15 C16 C17 C13 -0.9(6)
C15 C16 C17 C18 -179.0(4)
C13 C17 C18 C19 -3.4(6)
C16 C17 C18 C19 174.7(4)
C17 C18 C19 C20 1.3(6)
C18 C19 C20 C21 -177.0(4)
C18 C19 C20 C24 2.2(6)
C24 C20 C21 C22 2.2(6)
C19 C20 C21 C22 -178.6(4)
C20 C21 C22 C23 -1.1(6)
C21 C22 C23 N4 -1.2(6)
C21 C20 C24 N4 -1.1(5)
C19 C20 C24 N4 179.5(3)
C21 C20 C24 C13 175.7(3)
C19 C20 C24 C13 -3.6(5)
N3 C13 C24 N4 -0.2(5)
C17 C13 C24 N4 178.6(3)
N3 C13 C24 C20 -177.2(3)
C17 C13 C24 C20 1.5(5)
N5 C26 C27 C28 2.2(6)
C26 C27 C28 C29 -2.8(6)
N5 C25 C29 C28 1.7(5)
C36 C25 C29 C28 -176.7(3)
N5 C25 C29 C30 -179.4(3)
C36 C25 C29 C30 2.2(5)
C27 C28 C29 C25 1.0(5)
C27 C28 C29 C30 -177.9(4)
C25 C29 C30 C31 -2.7(5)
C28 C29 C30 C31 176.1(4)
C29 C30 C31 C32 0.7(6)
C30 C31 C32 C36 1.8(6)
C30 C31 C32 C33 179.3(4)
C36 C32 C33 C34 1.1(6)
C31 C32 C33 C34 -176.4(4)
C32 C33 C34 C35 -0.5(7)
C33 C34 C35 N6 -0.3(7)
C33 C32 C36 N6 -1.0(5)
C31 C32 C36 N6 176.7(3)
C33 C32 C36 C25 -180.0(3)
C31 C32 C36 C25 -2.3(5)
N5 C25 C36 N6 2.7(4)
C29 C25 C36 N6 -178.8(3)
N5 C25 C36 C32 -178.2(3)
C29 C25 C36 C32 0.3(5)
N7 C38 C39 C40 -2.8(6)
C38 C39 C40 C41 1.2(6)
C39 C40 C41 C37 0.5(6)
C39 C40 C41 C42 -179.8(4)
N7 C37 C41 C40 -0.6(5)
C48 C37 C41 C40 178.5(3)
N7 C37 C41 C42 179.6(3)
C48 C37 C41 C42 -1.3(5)
C40 C41 C42 C43 178.5(4)
C37 C41 C42 C43 -1.8(6)
C41 C42 C43 C44 3.1(7)
C42 C43 C44 C45 179.8(4)
C42 C43 C44 C48 -1.4(6)
C48 C44 C45 C46 1.2(6)
C43 C44 C45 C46 -180.0(4)
C44 C45 C46 C47 0.6(6)
C45 C46 C47 N8 -2.5(6)
C45 C44 C48 N8 -1.2(5)
C43 C44 C48 N8 179.8(3)
C45 C44 C48 C37 177.3(3)
C43 C44 C48 C37 -1.7(5)
N7 C37 C48 N8 0.7(4)
C41 C37 C48 N8 -178.5(3)
N7 C37 C48 C44 -177.9(3)
C41 C37 C48 C44 2.9(5)
N9 C50 C51 C52 0.4(7)
C50 C51 C52 C53 -1.5(7)
C51 C52 C53 C49 0.5(6)
C51 C52 C53 C54 178.6(4)
N9 C49 C53 C52 1.6(6)
C60 C49 C53 C52 -179.9(4)
N9 C49 C53 C54 -176.6(4)
C60 C49 C53 C54 1.9(6)
C52 C53 C54 C55 -178.0(4)
C49 C53 C54 C55 0.0(6)
C53 C54 C55 C56 -1.5(6)
C54 C55 C56 C57 -179.1(4)
C54 C55 C56 C60 1.0(6)
C60 C56 C57 C58 -1.1(5)
C55 C56 C57 C58 179.0(4)
C56 C57 C58 C59 1.1(5)
C57 C58 C59 N10 0.0(6)
C57 C56 C60 N10 0.0(5)
C55 C56 C60 N10 179.9(3)
C57 C56 C60 C49 -179.0(3)
C55 C56 C60 C49 0.9(5)
N9 C49 C60 N10 -2.8(5)
C53 C49 C60 N10 178.6(3)
N9 C49 C60 C56 176.3(3)
C53 C49 C60 C56 -2.3(5)
N11 C62 C63 C64 -0.7(6)
C62 C63 C64 C65 -0.3(7)
N11 C61 C65 C64 0.7(5)
C72 C61 C65 C64 -179.2(3)
N11 C61 C65 C66 179.8(3)
C72 C61 C65 C66 -0.2(5)
C63 C64 C65 C61 0.2(6)
C63 C64 C65 C66 -178.7(4)
C61 C65 C66 C67 -1.1(6)
C64 C65 C66 C67 177.8(4)
C65 C66 C67 C68 1.7(7)
C66 C67 C68 C72 -0.9(6)
C66 C67 C68 C69 177.0(4)
C72 C68 C69 C70 -0.7(6)
C67 C68 C69 C70 -178.7(4)
C68 C69 C70 C71 0.4(6)
C69 C70 C71 N12 -0.3(6)
C69 C68 C72 N12 1.0(5)
C67 C68 C72 N12 179.1(3)
C69 C68 C72 C61 -178.4(3)
C67 C68 C72 C61 -0.4(5)
N11 C61 C72 N12 1.5(4)
C65 C61 C72 N12 -178.6(3)
N11 C61 C72 C68 -179.0(3)
C65 C61 C72 C68 0.9(5)
C3 C2 N1 C1 1.1(6)
C3 C2 N1 Ru2 177.8(3)
C12 C1 N1 C2 -179.8(3)
C5 C1 N1 C2 -0.8(5)
C12 C1 N1 Ru2 2.9(4)
C5 C1 N1 Ru2 -178.0(3)
N5 Ru2 N1 C2 135.1(9)
N2 Ru2 N1 C2 -179.6(4)
N4 Ru2 N1 C2 -5.1(3)
N6 Ru2 N1 C2 92.1(3)
N3 Ru2 N1 C2 -84.9(3)
N5 Ru2 N1 C1 -48.0(10)
N2 Ru2 N1 C1 -2.7(2)
N4 Ru2 N1 C1 171.8(3)
N6 Ru2 N1 C1 -91.0(2)
N3 Ru2 N1 C1 92.0(2)
C10 C11 N2 C12 -1.5(5)
C10 C11 N2 Ru2 -178.9(3)
C1 C12 N2 C11 -179.0(3)
C8 C12 N2 C11 0.2(5)
C1 C12 N2 Ru2 -1.2(4)
C8 C12 N2 Ru2 178.0(3)
N1 Ru2 N2 C11 179.6(3)
N5 Ru2 N2 C11 -5.6(3)
N4 Ru2 N2 C11 140.4(7)
N6 Ru2 N2 C11 -84.9(3)
N3 Ru2 N2 C11 93.0(3)
N1 Ru2 N2 C12 2.1(2)
N5 Ru2 N2 C12 176.9(2)
N4 Ru2 N2 C12 -37.1(9)
N6 Ru2 N2 C12 97.6(3)
N3 Ru2 N2 C12 -84.5(3)
C15 C14 N3 C13 0.4(6)
C15 C14 N3 Ru2 170.9(3)
C17 C13 N3 C14 -2.1(5)
C24 C13 N3 C14 176.6(3)
C17 C13 N3 Ru2 -174.1(3)
C24 C13 N3 Ru2 4.6(4)
N1 Ru2 N3 C14 -83.1(3)
N5 Ru2 N3 C14 92.2(3)
N2 Ru2 N3 C14 -2.9(3)
N4 Ru2 N3 C14 -176.3(3)
N6 Ru2 N3 C14 145(2)
N1 Ru2 N3 C13 87.9(3)
N5 Ru2 N3 C13 -96.8(3)
N2 Ru2 N3 C13 168.1(2)
N4 Ru2 N3 C13 -5.3(2)
N6 Ru2 N3 C13 -44(2)
C22 C23 N4 C24 2.2(6)
C22 C23 N4 Ru2 -170.1(3)
C20 C24 N4 C23 -1.0(5)
C13 C24 N4 C23 -177.9(3)
C20 C24 N4 Ru2 172.5(3)
C13 C24 N4 Ru2 -4.5(4)
N1 Ru2 N4 C23 91.1(3)
N5 Ru2 N4 C23 -84.2(3)
N2 Ru2 N4 C23 129.7(7)
N6 Ru2 N4 C23 -4.6(4)
N3 Ru2 N4 C23 177.9(4)
N1 Ru2 N4 C24 -81.5(3)
N5 Ru2 N4 C24 103.1(3)
N2 Ru2 N4 C24 -43.0(9)
N6 Ru2 N4 C24 -177.3(2)
N3 Ru2 N4 C24 5.2(2)
C27 C26 N5 C25 0.4(5)
C27 C26 N5 Ru2 -176.0(3)
C29 C25 N5 C26 -2.3(5)
C36 C25 N5 C26 176.1(3)
C29 C25 N5 Ru2 174.6(3)
C36 C25 N5 Ru2 -6.9(3)
N1 Ru2 N5 C26 139.2(9)
N2 Ru2 N5 C26 94.5(3)
N4 Ru2 N5 C26 -80.5(3)
N6 Ru2 N5 C26 -177.1(3)
N3 Ru2 N5 C26 -0.3(3)
N1 Ru2 N5 C25 -37.4(10)
N2 Ru2 N5 C25 -82.0(2)
N4 Ru2 N5 C25 102.9(2)
N6 Ru2 N5 C25 6.3(2)
N3 Ru2 N5 C25 -176.9(2)
C34 C35 N6 C36 0.5(5)
C34 C35 N6 Ru2 176.2(3)
C32 C36 N6 C35 0.2(5)
C25 C36 N6 C35 179.2(3)
C32 C36 N6 Ru2 -176.2(3)
C25 C36 N6 Ru2 2.8(4)
N1 Ru2 N6 C35 -5.9(3)
N5 Ru2 N6 C35 179.2(3)
N2 Ru2 N6 C35 -86.2(3)
N4 Ru2 N6 C35 87.5(3)
N3 Ru2 N6 C35 126(2)
N1 Ru2 N6 C36 170.0(2)
N5 Ru2 N6 C36 -5.0(2)
N2 Ru2 N6 C36 89.7(2)
N4 Ru2 N6 C36 -96.6(2)
N3 Ru2 N6 C36 -58(2)
C39 C38 N7 C37 2.7(5)
C39 C38 N7 Ru1 -177.4(3)
C41 C37 N7 C38 -0.9(5)
C48 C37 N7 C38 179.9(3)
C41 C37 N7 Ru1 179.1(3)
C48 C37 N7 Ru1 -0.1(4)
N9 Ru1 N7 C38 118.2(8)
N12 Ru1 N7 C38 -88.5(3)
N11 Ru1 N7 C38 -8.2(3)
N8 Ru1 N7 C38 179.7(3)
N10 Ru1 N7 C38 91.1(3)
N9 Ru1 N7 C37 -61.8(8)
N12 Ru1 N7 C37 91.5(2)
N11 Ru1 N7 C37 171.7(2)
N8 Ru1 N7 C37 -0.4(2)
N10 Ru1 N7 C37 -89.0(2)
C46 C47 N8 C48 2.4(5)
C46 C47 N8 Ru1 -175.4(3)
C44 C48 N8 C47 -0.6(5)
C37 C48 N8 C47 -179.1(3)
C44 C48 N8 Ru1 177.6(3)
C37 C48 N8 Ru1 -1.0(4)
N9 Ru1 N8 C47 -9.4(3)
N12 Ru1 N8 C47 87.0(3)
N11 Ru1 N8 C47 128.3(6)
N7 Ru1 N8 C47 178.6(3)
N10 Ru1 N8 C47 -88.3(3)
N9 Ru1 N8 C48 172.7(2)
N12 Ru1 N8 C48 -90.9(2)
N11 Ru1 N8 C48 -49.5(8)
N7 Ru1 N8 C48 0.7(2)
N10 Ru1 N8 C48 93.8(2)
C53 C49 N9 C50 -2.6(5)
C60 C49 N9 C50 178.8(3)
C53 C49 N9 Ru1 175.5(3)
C60 C49 N9 Ru1 -3.0(4)
C51 C50 N9 C49 1.6(6)
C51 C50 N9 Ru1 -176.3(3)
N12 Ru1 N9 C49 -175.7(3)
N11 Ru1 N9 C49 104.0(3)
N7 Ru1 N9 C49 -22.5(9)
N8 Ru1 N9 C49 -82.9(3)
N10 Ru1 N9 C49 5.1(2)
N12 Ru1 N9 C50 2.3(3)
N11 Ru1 N9 C50 -78.0(3)
N7 Ru1 N9 C50 155.4(7)
N8 Ru1 N9 C50 95.1(3)
N10 Ru1 N9 C50 -176.9(4)
C58 C59 N10 C60 -1.1(5)
C58 C59 N10 Ru1 170.7(3)
C56 C60 N10 C59 1.1(5)
C49 C60 N10 C59 -179.9(3)
C56 C60 N10 Ru1 -172.0(3)
C49 C60 N10 Ru1 7.1(4)
N9 Ru1 N10 C59 -178.6(3)
N12 Ru1 N10 C59 172.1(14)
N11 Ru1 N10 C59 91.2(3)
N7 Ru1 N10 C59 -2.8(3)
N8 Ru1 N10 C59 -82.6(3)
N9 Ru1 N10 C60 -6.5(2)
N12 Ru1 N10 C60 -15.8(17)
N11 Ru1 N10 C60 -96.7(2)
N7 Ru1 N10 C60 169.3(2)
N8 Ru1 N10 C60 89.5(2)
C63 C62 N11 C61 1.6(5)
C63 C62 N11 Ru1 -176.8(3)
C65 C61 N11 C62 -1.7(5)
C72 C61 N11 C62 178.3(3)
C65 C61 N11 Ru1 177.0(3)
C72 C61 N11 Ru1 -3.1(4)
N9 Ru1 N11 C62 -83.0(3)
N12 Ru1 N11 C62 -178.8(3)
N7 Ru1 N11 C62 89.7(3)
N8 Ru1 N11 C62 139.1(6)
N10 Ru1 N11 C62 -3.8(3)
N9 Ru1 N11 C61 98.5(2)
N12 Ru1 N11 C61 2.7(2)
N7 Ru1 N11 C61 -88.8(2)
N8 Ru1 N11 C61 -39.4(8)
N10 Ru1 N11 C61 177.7(2)
C70 C71 N12 C72 0.5(5)
C70 C71 N12 Ru1 177.8(3)
C68 C72 N12 C71 -1.0(5)
C61 C72 N12 C71 178.5(3)
C68 C72 N12 Ru1 -178.6(3)
C61 C72 N12 Ru1 0.9(4)
N9 Ru1 N12 C71 89.8(3)
N11 Ru1 N12 C71 -179.3(3)
N7 Ru1 N12 C71 -86.1(3)
N8 Ru1 N12 C71 -6.1(3)
N10 Ru1 N12 C71 99.0(16)
N9 Ru1 N12 C72 -92.8(2)
N11 Ru1 N12 C72 -1.9(2)
N7 Ru1 N12 C72 91.3(2)
N8 Ru1 N12 C72 171.2(2)
N10 Ru1 N12 C72 -83.7(16)
